data_2020274
loop_
_publ_author_name
'Pukas, Svitlana'
'Gladyshevskii, Roman'

_publ_section_title
;
 The new structure type Gd~3~Ni~7~Al~14~
;
_journal_coeditor_code KU3165
_journal_issue 11
_journal_name_full 'Acta Crystallographica Section C'
_journal_page_first
;
;
_journal_paper_doi 10.1107/S2053229615018082
_journal_volume 71
_journal_year 2015
_chemical_formula_iupac 'Gd3 Ni7 Al14'
_chemical_formula_moiety 'Al14 Gd3 Ni7'
_chemical_formula_sum 'Al14 Gd3 Ni7'
_chemical_formula_weight 1260.44
_chemical_name_common aluminide
_chemical_name_systematic
;
Trigadolinium heptanickel tetradecaaluminide
;
_space_group_crystal_system hexagonal
_space_group_IT_number 189
_space_group_name_Hall 'P -6 -2'
_space_group_name_H-M_alt 'P -6 2 m'
_symmetry_space_group_name_Hall 'P -6 -2'
_symmetry_space_group_name_H-M 'P -6 2 m'
_audit_creation_method SHELXL-2014
_cell_angle_alpha 90
_cell_angle_beta 90
_cell_angle_gamma 120
_cell_formula_units_Z 3
_cell_length_a 17.966(5)
_cell_length_b 17.966(5)
_cell_length_c 4.0448(6)
_cell_measurement_reflns_used 25
_cell_measurement_temperature 293(2)
_cell_measurement_theta_max 12.92
_cell_measurement_theta_min 5.52
_cell_volume 1130.7(5)
_computing_cell_refinement
;
CAD-4 EXPRESS (Enraf--Nonius, 1994)
;
_computing_data_collection
;
CAD-4 EXPRESS (Enraf--Nonius, 1994)
;
_computing_data_reduction
;
XCAD4 (Harms & Wocadlo, 1995)
;
_computing_molecular_graphics
;
<i>ATOMS</i> (Dowty, 1999)
;
_computing_publication_material
;
SHELXL2014 (Sheldrick, 2015)
;
_computing_structure_refinement
;
SHELXL2014 (Sheldrick, 2015)
;
_computing_structure_solution
;
SHELXL97 (Sheldrick, 2008)
;
_diffrn_ambient_temperature 293(2)
_diffrn_measured_fraction_theta_full 0.982
_diffrn_measured_fraction_theta_max 0.986
_diffrn_measurement_device_type 'Enraf--Nonius CAD-4T'
_diffrn_measurement_method \w/2\q
_diffrn_radiation_type MoK\a
_diffrn_radiation_wavelength 0.71073
_diffrn_reflns_av_R_equivalents 0.0663
_diffrn_reflns_limit_h_max 24
_diffrn_reflns_limit_h_min -28
_diffrn_reflns_limit_k_max 28
_diffrn_reflns_limit_k_min -3
_diffrn_reflns_limit_l_max 6
_diffrn_reflns_limit_l_min -6
_diffrn_reflns_number 8229
_diffrn_reflns_theta_full 25.242
_diffrn_reflns_theta_max 34.986
_diffrn_reflns_theta_min 2.267
_diffrn_standards_decay_% 12
_diffrn_standards_interval_time 120
_diffrn_standards_number 2
_exptl_absorpt_coefficient_mu 22.314
_exptl_absorpt_correction_T_max 0.7990
_exptl_absorpt_correction_T_min 0.4070
_exptl_absorpt_correction_type multi-scan
_exptl_absorpt_process_details
;
(SORTAV; Blessing, 1995)
;
_exptl_crystal_colour metallic-grey
_exptl_crystal_density_diffrn 5.554
_exptl_crystal_density_method 'not measured'
_exptl_crystal_description needle
_exptl_crystal_F_000 1710
_exptl_crystal_size_max 0.10
_exptl_crystal_size_mid 0.02
_exptl_crystal_size_min 0.02
_refine_diff_density_max 1.302
_refine_diff_density_min -1.586
_refine_ls_abs_structure_details
;
Flack <i>x</i> parameter determined using 647 quotients
[(I^+^) - (I^-^)]/[(I^+^) + (I^-^)] (Parsons <i>et al.</i>,  2013)
;
_refine_ls_abs_structure_Flack -0.040(17)
_refine_ls_extinction_method none
_refine_ls_goodness_of_fit_ref 0.805
_refine_ls_hydrogen_treatment undef
_refine_ls_matrix_type full
_refine_ls_number_parameters 81
_refine_ls_number_reflns 1834
_refine_ls_number_restraints 0
_refine_ls_restrained_S_all 0.805
_refine_ls_R_factor_all 0.0322
_refine_ls_R_factor_gt 0.0226
_refine_ls_shift/su_max 0.000
_refine_ls_shift/su_mean 0.000
_refine_ls_structure_factor_coef Fsqd
_refine_ls_weighting_details 'w = 1/[\s^2^(Fo^2^)+(0.0050P)^2^] where P=(Fo^2^+2Fc^2^)/3'
_refine_ls_weighting_scheme calc
_refine_ls_wR_factor_gt 0.0296
_refine_ls_wR_factor_ref 0.0306
_reflns_number_gt 1575
_reflns_number_total 1834
_reflns_threshold_expression I>2\s(I)
_cod_data_source_file ku3165sup1.cif
_cod_data_source_block I
_cod_original_cell_volume 1130.6(7)
_cod_database_code 2020274
_shelx_space_group_comment
;
The symmetry employed for this shelxl refinement is uniquely defined
by the following loop, which should always be used as a source of
symmetry information in preference to the above space-group names.
They are only intended as comments.
;
_shelxl_version_number 2.014

loop_
_space_group_symop_operation_xyz
'x, y, z'
'x, y, -z'
'y, x, z'
'y, x, -z'
'x-y, -y, -z'
'x-y, -y, z'
'-x, -x+y, z'
'-x, -x+y, -z'
'-y, x-y, z'
'-y, x-y, -z'
'-x+y, -x, -z'
'-x+y, -x, z'

loop_
_atom_site_type_symbol
_atom_site_label
_atom_site_fract_x
_atom_site_fract_y
_atom_site_fract_z
_atom_site_U_iso_or_equiv
_atom_site_adp_type
_atom_site_calc_flag
_atom_site_occupancy
Gd Gd1 0.30680(3) 0.48122(3) 0.5000 0.00642(7) Uani d 1
Gd Gd2 0.20317(3) 0.0000 0.0000 0.00673(10) Uani d 1
Ni Ni1 0.14012(7) 0.22783(7) 0.5000 0.0068(2) Uani d 1
Ni Ni2 0.08542(7) 0.53536(7) 0.0000 0.0068(2) Uani d 1
Ni Ni3 0.15216(7) 0.42823(7) 0.0000 0.0068(2) Uani d 1
Ni Ni4 0.3333 0.6667 0.5000 0.0056(3) Uani d 1
Ni Ni5 0.0000 0.0000 0.0000 0.0090(5) Uani d 1
Al Al1 0.09982(17) 0.34005(19) 0.5000 0.0088(5) Uani d 1
Al Al2 0.14542(17) 0.50499(16) 0.5000 0.0085(5) Uani d 1
Al Al3 0.20022(18) 0.32339(18) 0.0000 0.0094(5) Uani d 1
Al Al4 0.24196(19) 0.58817(19) 0.0000 0.0093(5) Uani d 1
Al Al5 0.0851(2) 0.0000 0.5000 0.0080(7) Uani d 1
Al Al6 0.5127(2) 0.0000 0.5000 0.0096(8) Uani d 1
Al Al7 0.7055(2) 0.0000 0.5000 0.0094(7) Uani d 1
Al Al8 0.3766(2) 0.0000 0.0000 0.0146(9) Uani d 1
Al Al9 0.6093(3) 0.0000 0.0000 0.0169(9) Uani d 1
Al Al10 0.8590(2) 0.0000 0.0000 0.0098(7) Uani d 1

loop_
_atom_site_aniso_label
_atom_site_aniso_U_11
_atom_site_aniso_U_22
_atom_site_aniso_U_33
_atom_site_aniso_U_12
_atom_site_aniso_U_13
_atom_site_aniso_U_23
Gd1 0.00689(17) 0.00654(18) 0.00604(15) 0.00352(15) 0.000 0.000
Gd2 0.00689(18) 0.0066(3) 0.0066(3) 0.00331(14) 0.000 0.000
Ni1 0.0068(5) 0.0063(5) 0.0066(5) 0.0028(4) 0.000 0.000
Ni2 0.0069(5) 0.0061(5) 0.0072(5) 0.0031(4) 0.000 0.000
Ni3 0.0066(5) 0.0066(5) 0.0075(5) 0.0036(4) 0.000 0.000
Ni4 0.0057(5) 0.0057(5) 0.0054(9) 0.0028(2) 0.000 0.000
Ni5 0.0083(8) 0.0083(8) 0.0106(14) 0.0041(4) 0.000 0.000
Al1 0.0092(13) 0.0107(14) 0.0081(14) 0.0063(11) 0.000 0.000
Al2 0.0069(13) 0.0069(12) 0.0111(13) 0.0029(11) 0.000 0.000
Al3 0.0088(12) 0.0102(12) 0.0080(13) 0.0038(10) 0.000 0.000
Al4 0.0105(11) 0.0098(12) 0.0090(13) 0.0061(10) 0.000 0.000
Al5 0.0079(12) 0.0038(15) 0.0111(19) 0.0019(8) 0.000 0.000
Al6 0.0100(14) 0.0116(19) 0.0077(19) 0.0058(10) 0.000 0.000
Al7 0.0089(12) 0.0076(17) 0.011(2) 0.0038(9) 0.000 0.000
Al8 0.0173(16) 0.016(2) 0.0100(18) 0.0081(10) 0.000 0.000
Al9 0.0241(17) 0.0095(19) 0.012(2) 0.0048(9) 0.000 0.000
Al10 0.0088(12) 0.0114(19) 0.0101(18) 0.0057(9) 0.000 0.000

loop_
_atom_type_symbol
_atom_type_description
_atom_type_scat_dispersion_real
_atom_type_scat_dispersion_imag
_atom_type_scat_source
Gd Gd -0.1653 3.9035 'International Tables Vol C Tables 4.2.6.8 and 6.1.1.4'
Ni Ni 0.3393 1.1124 'International Tables Vol C Tables 4.2.6.8 and 6.1.1.4'
Al Al 0.0645 0.0514 'International Tables Vol C Tables 4.2.6.8 and 6.1.1.4'

loop_
_geom_angle_atom_site_label_1
_geom_angle_atom_site_label_2
_geom_angle_atom_site_label_3
_geom_angle_site_symmetry_1
_geom_angle_site_symmetry_3
_geom_angle
Ni4 Gd1 Al2 . . 60.83(5)
Ni4 Gd1 Al2 . 9_665 60.63(5)
Al2 Gd1 Al2 . 9_665 121.45(8)
Ni4 Gd1 Ni3 . 1_556 87.92(2)
Al2 Gd1 Ni3 . 1_556 46.39(3)
Al2 Gd1 Ni3 9_665 1_556 130.77(3)
Ni4 Gd1 Ni3 . . 87.92(2)
Al2 Gd1 Ni3 . . 46.39(3)
Al2 Gd1 Ni3 9_665 . 130.77(3)
Ni3 Gd1 Ni3 1_556 . 79.18(3)
Ni4 Gd1 Ni2 . 9_666 87.38(2)
Al2 Gd1 Ni2 . 9_666 130.64(3)
Al2 Gd1 Ni2 9_665 9_666 46.00(3)
Ni3 Gd1 Ni2 1_556 9_666 100.82(3)
Ni3 Gd1 Ni2 . 9_666 175.30(3)
Ni4 Gd1 Ni2 . 9_665 87.38(2)
Al2 Gd1 Ni2 . 9_665 130.64(3)
Al2 Gd1 Ni2 9_665 9_665 46.00(3)
Ni3 Gd1 Ni2 1_556 9_665 175.30(3)
Ni3 Gd1 Ni2 . 9_665 100.82(3)
Ni2 Gd1 Ni2 9_666 9_665 78.79(3)
Ni4 Gd1 Al6 . 7_665 110.70(6)
Al2 Gd1 Al6 . 7_665 171.53(7)
Al2 Gd1 Al6 9_665 7_665 50.08(7)
Ni3 Gd1 Al6 1_556 7_665 137.13(3)
Ni3 Gd1 Al6 . 7_665 137.13(3)
Ni2 Gd1 Al6 9_666 7_665 45.13(3)
Ni2 Gd1 Al6 9_665 7_665 45.13(3)
Ni4 Gd1 Al3 . 1_556 130.26(4)
Al2 Gd1 Al3 . 1_556 86.37(6)
Al2 Gd1 Al3 9_665 1_556 134.00(5)
Ni3 Gd1 Al3 1_556 1_556 44.73(5)
Ni3 Gd1 Al3 . 1_556 95.17(5)
Ni2 Gd1 Al3 9_666 1_556 88.00(5)
Ni2 Gd1 Al3 9_665 1_556 139.68(6)
Al6 Gd1 Al3 7_665 1_556 100.19(7)
Ni4 Gd1 Al3 . . 130.26(4)
Al2 Gd1 Al3 . . 86.37(6)
Al2 Gd1 Al3 9_665 . 134.00(5)
Ni3 Gd1 Al3 1_556 . 95.17(5)
Ni3 Gd1 Al3 . . 44.73(5)
Ni2 Gd1 Al3 9_666 . 139.68(6)
Ni2 Gd1 Al3 9_665 . 88.00(5)
Al6 Gd1 Al3 7_665 . 100.19(7)
Al3 Gd1 Al3 1_556 . 77.82(7)
Ni4 Gd1 Al7 . 7_665 175.77(6)
Al2 Gd1 Al7 . 7_665 123.40(7)
Al2 Gd1 Al7 9_665 7_665 115.15(9)
Ni3 Gd1 Al7 1_556 7_665 95.33(5)
Ni3 Gd1 Al7 . 7_665 95.33(5)
Ni2 Gd1 Al7 9_666 7_665 89.35(5)
Ni2 Gd1 Al7 9_665 7_665 89.35(5)
Al6 Gd1 Al7 7_665 7_665 65.07(8)
Al3 Gd1 Al7 1_556 7_665 52.22(6)
Al3 Gd1 Al7 . 7_665 52.22(6)
Ni4 Gd1 Al1 . . 109.47(5)
Al2 Gd1 Al1 . . 48.65(7)
Al2 Gd1 Al1 9_665 . 170.10(7)
Ni3 Gd1 Al1 1_556 . 44.47(3)
Ni3 Gd1 Al1 . . 44.47(3)
Ni2 Gd1 Al1 9_666 . 137.95(2)
Ni2 Gd1 Al1 9_665 . 137.95(2)
Al6 Gd1 Al1 7_665 . 139.82(8)
Al3 Gd1 Al1 1_556 . 51.39(5)
Al3 Gd1 Al1 . . 51.39(5)
Al7 Gd1 Al1 7_665 . 74.75(8)
Al5 Gd2 Al5 1_554 . 87.27(10)
Al5 Gd2 Al1 1_554 3 147.65(5)
Al5 Gd2 Al1 . 3 84.92(6)
Al5 Gd2 Al1 1_554 11 84.92(6)
Al5 Gd2 Al1 . 11 147.65(5)
Al1 Gd2 Al1 3 11 117.00(10)
Al5 Gd2 Al1 1_554 11_556 147.65(5)
Al5 Gd2 Al1 . 11_556 84.92(6)
Al1 Gd2 Al1 3 11_556 62.58(9)
Al1 Gd2 Al1 11 11_556 85.10(8)
Al5 Gd2 Al1 1_554 3_554 84.92(6)
Al5 Gd2 Al1 . 3_554 147.65(5)
Al1 Gd2 Al1 3 3_554 85.10(8)
Al1 Gd2 Al1 11 3_554 62.58(9)
Al1 Gd2 Al1 11_556 3_554 117.00(10)
Al5 Gd2 Ni1 1_554 3 105.14(4)
Al5 Gd2 Ni1 . 3 49.91(3)
Al1 Gd2 Ni1 3 3 47.74(5)
Al1 Gd2 Ni1 11 3 161.61(5)
Al1 Gd2 Ni1 11_556 3 93.54(4)
Al1 Gd2 Ni1 3_554 3 102.39(5)
Al5 Gd2 Ni1 1_554 3_554 49.91(3)
Al5 Gd2 Ni1 . 3_554 105.14(4)
Al1 Gd2 Ni1 3 3_554 102.39(5)
Al1 Gd2 Ni1 11 3_554 93.54(4)
Al1 Gd2 Ni1 11_556 3_554 161.61(5)
Al1 Gd2 Ni1 3_554 3_554 47.74(5)
Ni1 Gd2 Ni1 3 3_554 81.97(3)
Al5 Gd2 Ni1 1_554 11 49.91(3)
Al5 Gd2 Ni1 . 11 105.14(4)
Al1 Gd2 Ni1 3 11 161.61(5)
Al1 Gd2 Ni1 11 11 47.74(5)
Al1 Gd2 Ni1 11_556 11 102.39(5)
Al1 Gd2 Ni1 3_554 11 93.55(4)
Ni1 Gd2 Ni1 3 11 149.32(5)
Ni1 Gd2 Ni1 3_554 11 89.98(3)
Al5 Gd2 Ni1 1_554 11_556 105.14(4)
Al5 Gd2 Ni1 . 11_556 49.91(3)
Al1 Gd2 Ni1 3 11_556 93.55(4)
Al1 Gd2 Ni1 11 11_556 102.39(5)
Al1 Gd2 Ni1 11_556 11_556 47.74(5)
Al1 Gd2 Ni1 3_554 11_556 161.61(5)
Ni1 Gd2 Ni1 3 11_556 89.98(3)
Ni1 Gd2 Ni1 3_554 11_556 149.32(5)
Ni1 Gd2 Ni1 11 11_556 81.97(3)
Al5 Gd2 Al8 1_554 . 136.37(5)
Al5 Gd2 Al8 . . 136.37(5)
Al1 Gd2 Al8 3 . 58.50(5)
Al1 Gd2 Al8 11 . 58.50(5)
Al1 Gd2 Al8 11_556 . 58.50(5)
Al1 Gd2 Al8 3_554 . 58.50(5)
Ni1 Gd2 Al8 3 . 105.34(2)
Ni1 Gd2 Al8 3_554 . 105.34(2)
Ni1 Gd2 Al8 11 . 105.34(2)
Ni1 Gd2 Al8 11_556 . 105.34(2)
Al5 Gd2 Al3 1_554 3 94.78(4)
Al5 Gd2 Al3 . 3 94.78(4)
Al1 Gd2 Al3 3 3 54.82(5)
Al1 Gd2 Al3 11 3 117.11(6)
Al1 Gd2 Al3 11_556 3 117.11(6)
Al1 Gd2 Al3 3_554 3 54.82(5)
Ni1 Gd2 Al3 3 3 47.79(3)
Ni1 Gd2 Al3 3_554 3 47.79(3)
Ni1 Gd2 Al3 11 3 137.12(2)
Ni1 Gd2 Al3 11_556 3 137.12(2)
Al8 Gd2 Al3 . 3 83.38(5)
Al7 Ni1 Al1 7_665 . 109.26(10)
Al7 Ni1 Al3 7_665 . 70.53(8)
Al1 Ni1 Al3 . . 69.08(7)
Al7 Ni1 Al3 7_665 1_556 70.53(8)
Al1 Ni1 Al3 . 1_556 69.08(7)
Al3 Ni1 Al3 . 1_556 106.75(12)
Al7 Ni1 Al5 7_665 3 144.59(10)
Al1 Ni1 Al5 . 3 106.15(11)
Al3 Ni1 Al5 . 3 123.94(6)
Al3 Ni1 Al5 1_556 3 123.94(6)
Al7 Ni1 Al10 7_665 7_665 86.93(8)
Al1 Ni1 Al10 . 7_665 126.43(3)
Al3 Ni1 Al10 . 7_665 69.50(8)
Al3 Ni1 Al10 1_556 7_665 156.70(10)
Al5 Ni1 Al10 3 7_665 71.94(9)
Al7 Ni1 Al10 7_665 7_666 86.93(8)
Al1 Ni1 Al10 . 7_666 126.43(3)
Al3 Ni1 Al10 . 7_666 156.70(10)
Al3 Ni1 Al10 1_556 7_666 69.50(8)
Al5 Ni1 Al10 3 7_666 71.94(9)
Al10 Ni1 Al10 7_665 7_666 104.44(8)
Al7 Ni1 Ni1 7_665 3 55.50(6)
Al1 Ni1 Ni1 . 3 164.77(7)
Al3 Ni1 Ni1 . 3 102.65(7)
Al3 Ni1 Ni1 1_556 3 102.65(7)
Al5 Ni1 Ni1 3 3 89.08(8)
Al10 Ni1 Ni1 7_665 3 57.77(3)
Al10 Ni1 Ni1 7_666 3 57.77(3)
Al7 Ni1 Gd2 7_665 3 136.52(3)
Al1 Ni1 Gd2 . 3 64.15(5)
Al3 Ni1 Gd2 . 3 67.19(6)
Al3 Ni1 Gd2 1_556 3 131.70(8)
Al5 Ni1 Gd2 3 3 61.92(6)
Al10 Ni1 Gd2 7_665 3 69.37(4)
Al10 Ni1 Gd2 7_666 3 133.19(9)
Ni1 Ni1 Gd2 3 3 125.63(2)
Al7 Ni1 Gd2 7_665 3_556 136.52(3)
Al1 Ni1 Gd2 . 3_556 64.15(5)
Al3 Ni1 Gd2 . 3_556 131.69(8)
Al3 Ni1 Gd2 1_556 3_556 67.20(6)
Al5 Ni1 Gd2 3 3_556 61.92(6)
Al10 Ni1 Gd2 7_665 3_556 133.19(9)
Al10 Ni1 Gd2 7_666 3_556 69.37(4)
Ni1 Ni1 Gd2 3 3_556 125.63(2)
Gd2 Ni1 Gd2 3 3_556 81.97(3)
Al6 Ni2 Al6 3_554 3 111.50(6)
Al6 Ni2 Al8 3_554 3 80.34(9)
Al6 Ni2 Al8 3 3 80.34(9)
Al6 Ni2 Al2 3_554 . 160.72(11)
Al6 Ni2 Al2 3 . 66.07(7)
Al8 Ni2 Al2 3 . 80.41(7)
Al6 Ni2 Al2 3_554 1_554 66.07(7)
Al6 Ni2 Al2 3 1_554 160.72(11)
Al8 Ni2 Al2 3 1_554 80.41(7)
Al2 Ni2 Al2 . 1_554 109.44(11)
Al6 Ni2 Al4 3_554 . 124.13(3)
Al6 Ni2 Al4 3 . 124.13(3)
Al8 Ni2 Al4 3 . 111.88(10)
Al2 Ni2 Al4 . . 63.18(7)
Al2 Ni2 Al4 1_554 . 63.19(7)
Al6 Ni2 Al9 3_554 3 65.46(9)
Al6 Ni2 Al9 3 3 65.46(9)
Al8 Ni2 Al9 3 3 115.11(9)
Al2 Ni2 Al9 . 3 124.85(6)
Al2 Ni2 Al9 1_554 3 124.85(6)
Al4 Ni2 Al9 . 3 133.02(10)
Al6 Ni2 Ni2 3_554 7 57.10(2)
Al6 Ni2 Ni2 3 7 57.10(2)
Al8 Ni2 Ni2 3 7 57.49(6)
Al2 Ni2 Ni2 . 7 112.14(6)
Al2 Ni2 Ni2 1_554 7 112.13(6)
Al4 Ni2 Ni2 . 7 169.36(7)
Al9 Ni2 Ni2 3 7 57.62(7)
Al6 Ni2 Ni3 3_554 . 110.05(9)
Al6 Ni2 Ni3 3 . 110.05(9)
Al8 Ni2 Ni3 3 . 54.87(6)
Al2 Ni2 Ni3 . . 56.76(6)
Al2 Ni2 Ni3 1_554 . 56.76(6)
Al4 Ni2 Ni3 . . 57.00(8)
Al9 Ni2 Ni3 3 . 169.98(8)
Ni2 Ni2 Ni3 7 . 112.36(3)
Al6 Ni2 Gd1 3_554 11_566 131.80(10)
Al6 Ni2 Gd1 3 11_566 67.50(6)
Al8 Ni2 Gd1 3 11_566 140.573(16)
Al2 Ni2 Gd1 . 11_566 66.29(6)
Al2 Ni2 Gd1 1_554 11_566 129.35(7)
Al4 Ni2 Gd1 . 11_566 71.99(5)
Al9 Ni2 Gd1 3 11_566 72.13(6)
Ni2 Ni2 Gd1 7 11_566 115.76(2)
Ni3 Ni2 Gd1 . 11_566 115.19(3)
Al6 Ni2 Gd1 3_554 11_565 67.50(6)
Al6 Ni2 Gd1 3 11_565 131.80(10)
Al8 Ni2 Gd1 3 11_565 140.573(16)
Al2 Ni2 Gd1 . 11_565 129.35(7)
Al2 Ni2 Gd1 1_554 11_565 66.29(6)
Al4 Ni2 Gd1 . 11_565 71.99(5)
Al9 Ni2 Gd1 3 11_565 72.13(6)
Ni2 Ni2 Gd1 7 11_565 115.76(2)
Ni3 Ni2 Gd1 . 11_565 115.19(3)
Gd1 Ni2 Gd1 11_566 11_565 78.79(3)
Al8 Ni3 Al3 3 . 118.40(14)
Al8 Ni3 Al1 3 1_554 75.87(9)
Al3 Ni3 Al1 . 1_554 70.68(7)
Al8 Ni3 Al1 3 . 75.87(9)
Al3 Ni3 Al1 . . 70.68(7)
Al1 Ni3 Al1 1_554 . 111.38(12)
Al8 Ni3 Al2 3 1_554 81.54(9)
Al3 Ni3 Al2 . 1_554 124.36(6)
Al1 Ni3 Al2 1_554 1_554 64.99(8)
Al1 Ni3 Al2 . 1_554 157.21(10)
Al8 Ni3 Al2 3 . 81.54(9)
Al3 Ni3 Al2 . . 124.36(6)
Al1 Ni3 Al2 1_554 . 157.21(10)
Al1 Ni3 Al2 . . 64.99(8)
Al2 Ni3 Al2 1_554 . 108.97(11)
Al8 Ni3 Al4 3 . 113.56(15)
Al3 Ni3 Al4 . . 128.04(11)
Al1 Ni3 Al4 1_554 . 124.28(6)
Al1 Ni3 Al4 . . 124.28(6)
Al2 Ni3 Al4 1_554 . 62.85(7)
Al2 Ni3 Al4 . . 62.85(7)
Al8 Ni3 Ni2 3 . 57.14(11)
Al3 Ni3 Ni2 . . 175.54(9)
Al1 Ni3 Ni2 1_554 . 107.11(7)
Al1 Ni3 Ni2 . . 107.12(7)
Al2 Ni3 Ni2 1_554 . 56.50(6)
Al2 Ni3 Ni2 . . 56.50(6)
Al4 Ni3 Ni2 . . 56.42(8)
Al8 Ni3 Gd1 3 . 140.408(16)
Al3 Ni3 Gd1 . . 68.65(5)
Al1 Ni3 Gd1 1_554 . 135.72(7)
Al1 Ni3 Gd1 . . 70.31(6)
Al2 Ni3 Gd1 1_554 . 129.09(7)
Al2 Ni3 Gd1 . . 65.99(6)
Al4 Ni3 Gd1 . . 71.91(6)
Ni2 Ni3 Gd1 . . 114.57(3)
Al8 Ni3 Gd1 3 1_554 140.408(16)
Al3 Ni3 Gd1 . 1_554 68.65(5)
Al1 Ni3 Gd1 1_554 1_554 70.31(6)
Al1 Ni3 Gd1 . 1_554 135.72(7)
Al2 Ni3 Gd1 1_554 1_554 65.99(6)
Al2 Ni3 Gd1 . 1_554 129.09(8)
Al4 Ni3 Gd1 . 1_554 71.91(6)
Ni2 Ni3 Gd1 . 1_554 114.57(3)
Gd1 Ni3 Gd1 . 1_554 79.18(3)
Al4 Ni4 Al4 11_566 11_565 105.46(11)
Al4 Ni4 Al4 11_566 . 144.75(4)
Al4 Ni4 Al4 11_565 . 63.26(9)
Al4 Ni4 Al4 11_566 1_556 63.26(9)
Al4 Ni4 Al4 11_565 1_556 144.75(4)
Al4 Ni4 Al4 . 1_556 105.46(11)
Al4 Ni4 Al4 11_566 9_666 63.26(9)
Al4 Ni4 Al4 11_565 9_666 144.75(4)
Al4 Ni4 Al4 . 9_666 144.75(4)
Al4 Ni4 Al4 1_556 9_666 63.26(9)
Al4 Ni4 Al4 11_566 9_665 144.75(4)
Al4 Ni4 Al4 11_565 9_665 63.26(9)
Al4 Ni4 Al4 . 9_665 63.26(9)
Al4 Ni4 Al4 1_556 9_665 144.75(4)
Al4 Ni4 Al4 9_666 9_665 105.46(11)
Al4 Ni4 Gd1 11_566 11_566 72.31(6)
Al4 Ni4 Gd1 11_565 11_566 72.31(6)
Al4 Ni4 Gd1 . 11_566 72.44(6)
Al4 Ni4 Gd1 1_556 11_566 72.45(6)
Al4 Ni4 Gd1 9_666 11_566 127.27(5)
Al4 Ni4 Gd1 9_665 11_566 127.27(5)
Al4 Ni4 Gd1 11_566 9_665 72.44(6)
Al4 Ni4 Gd1 11_565 9_665 72.44(6)
Al4 Ni4 Gd1 . 9_665 127.27(5)
Al4 Ni4 Gd1 1_556 9_665 127.27(5)
Al4 Ni4 Gd1 9_666 9_665 72.31(6)
Al4 Ni4 Gd1 9_665 9_665 72.31(6)
Gd1 Ni4 Gd1 11_566 9_665 120.0020(10)
Al4 Ni4 Gd1 11_566 . 127.27(5)
Al4 Ni4 Gd1 11_565 . 127.27(5)
Al4 Ni4 Gd1 . . 72.31(6)
Al4 Ni4 Gd1 1_556 . 72.30(6)
Al4 Ni4 Gd1 9_666 . 72.44(6)
Al4 Ni4 Gd1 9_665 . 72.44(6)
Gd1 Ni4 Gd1 11_566 . 120.0
Gd1 Ni4 Gd1 9_665 . 120.0
Al10 Ni5 Al10 7_665 3_545 120.0
Al10 Ni5 Al10 7_665 1_455 120.0
Al10 Ni5 Al10 3_545 1_455 120.0
Al10 Ni5 Al5 7_665 . 72.45(3)
Al10 Ni5 Al5 3_545 . 72.45(3)
Al10 Ni5 Al5 1_455 . 127.09(7)
Al10 Ni5 Al5 7_665 7_554 127.09(7)
Al10 Ni5 Al5 3_545 7_554 72.45(3)
Al10 Ni5 Al5 1_455 7_554 72.45(3)
Al5 Ni5 Al5 . 7_554 144.90(6)
Al10 Ni5 Al5 7_665 3 72.45(3)
Al10 Ni5 Al5 3_545 3 127.09(7)
Al10 Ni5 Al5 1_455 3 72.45(3)
Al5 Ni5 Al5 . 3 62.97(11)
Al5 Ni5 Al5 7_554 3 144.90(6)
Al10 Ni5 Al5 7_665 1_554 72.45(3)
Al10 Ni5 Al5 3_545 1_554 72.45(3)
Al10 Ni5 Al5 1_455 1_554 127.09(7)
Al5 Ni5 Al5 . 1_554 105.83(14)
Al5 Ni5 Al5 7_554 1_554 62.97(11)
Al5 Ni5 Al5 3 1_554 144.90(6)
Al10 Ni5 Al5 7_665 3_554 72.45(3)
Al10 Ni5 Al5 3_545 3_554 127.09(7)
Al10 Ni5 Al5 1_455 3_554 72.45(3)
Al5 Ni5 Al5 . 3_554 144.90(6)
Al5 Ni5 Al5 7_554 3_554 62.97(11)
Al5 Ni5 Al5 3 3_554 105.82(14)
Al5 Ni5 Al5 1_554 3_554 62.97(11)
Al10 Ni5 Al5 7_665 7 127.09(7)
Al10 Ni5 Al5 3_545 7 72.45(3)
Al10 Ni5 Al5 1_455 7 72.45(3)
Al5 Ni5 Al5 . 7 62.97(11)
Al5 Ni5 Al5 7_554 7 105.82(14)
Al5 Ni5 Al5 3 7 62.97(11)
Al5 Ni5 Al5 1_554 7 144.90(6)
Al5 Ni5 Al5 3_554 7 144.90(6)
Ni3 Al1 Ni3 1_556 . 111.38(12)
Ni3 Al1 Ni1 1_556 . 110.81(7)
Ni3 Al1 Ni1 . . 110.81(7)
Ni3 Al1 Al2 1_556 . 58.17(6)
Ni3 Al1 Al2 . . 58.17(7)
Ni1 Al1 Al2 . . 149.71(13)
Ni3 Al1 Al3 1_556 . 126.96(11)
Ni3 Al1 Al3 . . 54.40(6)
Ni1 Al1 Al3 . . 56.47(7)
Al2 Al1 Al3 . . 105.17(10)
Ni3 Al1 Al3 1_556 1_556 54.40(6)
Ni3 Al1 Al3 . 1_556 126.96(11)
Ni1 Al1 Al3 . 1_556 56.47(7)
Al2 Al1 Al3 . 1_556 105.17(10)
Al3 Al1 Al3 . 1_556 91.49(11)
Ni3 Al1 Al8 1_556 3 119.73(13)
Ni3 Al1 Al8 . 3 51.45(5)
Ni1 Al1 Al8 . 3 129.46(10)
Al2 Al1 Al8 . 3 68.78(10)
Al3 Al1 Al8 . 3 91.37(6)
Al3 Al1 Al8 1_556 3 173.83(13)
Ni3 Al1 Al8 1_556 3_556 51.45(5)
Ni3 Al1 Al8 . 3_556 119.73(13)
Ni1 Al1 Al8 . 3_556 129.46(10)
Al2 Al1 Al8 . 3_556 68.78(10)
Al3 Al1 Al8 . 3_556 173.83(13)
Al3 Al1 Al8 1_556 3_556 91.37(6)
Al8 Al1 Al8 3 3_556 85.28(11)
Ni3 Al1 Gd2 1_556 3 165.71(10)
Ni3 Al1 Gd2 . 3 81.48(3)
Ni1 Al1 Gd2 . 3 68.11(7)
Al2 Al1 Gd2 . 3 129.97(6)
Al3 Al1 Gd2 . 3 65.21(6)
Al3 Al1 Gd2 1_556 3 123.33(11)
Al8 Al1 Gd2 3 3 62.84(8)
Al8 Al1 Gd2 3_556 3 117.37(9)
Ni3 Al1 Gd2 1_556 3_556 81.48(3)
Ni3 Al1 Gd2 . 3_556 165.71(10)
Ni1 Al1 Gd2 . 3_556 68.11(7)
Al2 Al1 Gd2 . 3_556 129.97(6)
Al3 Al1 Gd2 . 3_556 123.33(11)
Al3 Al1 Gd2 1_556 3_556 65.21(6)
Al8 Al1 Gd2 3 3_556 117.37(9)
Al8 Al1 Gd2 3_556 3_556 62.84(8)
Gd2 Al1 Gd2 3 3_556 85.10(8)
Ni3 Al1 Gd1 1_556 . 65.22(6)
Ni3 Al1 Gd1 . . 65.22(6)
Ni1 Al1 Gd1 . . 87.10(8)
Al2 Al1 Gd1 . . 62.60(9)
Al3 Al1 Gd1 . . 63.01(7)
Al3 Al1 Gd1 1_556 . 63.01(7)
Al8 Al1 Gd1 3 . 113.71(8)
Al8 Al1 Gd1 3_556 . 113.71(8)
Gd2 Al1 Gd1 3 . 128.00(5)
Gd2 Al1 Gd1 3_556 . 128.00(5)
Ni2 Al2 Ni2 . 1_556 109.44(11)
Ni2 Al2 Ni3 . . 66.74(4)
Ni2 Al2 Ni3 1_556 . 159.06(12)
Ni2 Al2 Ni3 . 1_556 159.07(12)
Ni2 Al2 Ni3 1_556 1_556 66.74(4)
Ni3 Al2 Ni3 . 1_556 108.97(11)
Ni2 Al2 Al4 . 1_556 138.44(13)
Ni2 Al2 Al4 1_556 1_556 58.42(7)
Ni3 Al2 Al4 . 1_556 138.55(14)
Ni3 Al2 Al4 1_556 1_556 58.76(7)
Ni2 Al2 Al4 . . 58.42(7)
Ni2 Al2 Al4 1_556 . 138.44(13)
Ni3 Al2 Al4 . . 58.76(7)
Ni3 Al2 Al4 1_556 . 138.56(14)
Al4 Al2 Al4 1_556 . 102.34(14)
Ni2 Al2 Al1 . . 108.72(8)
Ni2 Al2 Al1 1_556 . 108.72(8)
Ni3 Al2 Al1 . . 56.84(6)
Ni3 Al2 Al1 1_556 . 56.84(6)
Al4 Al2 Al1 1_556 . 112.80(10)
Al4 Al2 Al1 . . 112.81(10)
Ni2 Al2 Al6 . 3 56.42(6)
Ni2 Al2 Al6 1_556 3 56.41(6)
Ni3 Al2 Al6 . 3 110.33(8)
Ni3 Al2 Al6 1_556 3 110.33(8)
Al4 Al2 Al6 1_556 3 110.96(10)
Al4 Al2 Al6 . 3 110.96(10)
Al1 Al2 Al6 . 3 107.04(13)
Ni2 Al2 Gd1 . . 124.32(6)
Ni2 Al2 Gd1 1_556 . 124.32(6)
Ni3 Al2 Gd1 . . 67.62(6)
Ni3 Al2 Gd1 1_556 . 67.62(6)
Al4 Al2 Gd1 1_556 . 71.41(9)
Al4 Al2 Gd1 . . 71.41(9)
Al1 Al2 Gd1 . . 68.75(8)
Al6 Al2 Gd1 3 . 175.79(12)
Ni2 Al2 Gd1 . 11_566 67.71(6)
Ni2 Al2 Gd1 1_556 11_566 67.71(6)
Ni3 Al2 Gd1 . 11_566 124.57(5)
Ni3 Al2 Gd1 1_556 11_566 124.57(5)
Al4 Al2 Gd1 1_556 11_566 71.23(8)
Al4 Al2 Gd1 . 11_566 71.22(8)
Al1 Al2 Gd1 . 11_566 172.70(12)
Al6 Al2 Gd1 3 11_566 65.66(8)
Gd1 Al2 Gd1 . 11_566 118.55(8)
Ni3 Al3 Ni1 . 1_554 109.30(8)
Ni3 Al3 Ni1 . . 109.30(8)
Ni1 Al3 Ni1 1_554 . 106.75(12)
Ni3 Al3 Al1 . . 54.92(7)
Ni1 Al3 Al1 1_554 . 124.63(12)
Ni1 Al3 Al1 . . 54.45(6)
Ni3 Al3 Al1 . 1_554 54.91(7)
Ni1 Al3 Al1 1_554 1_554 54.45(7)
Ni1 Al3 Al1 . 1_554 124.63(12)
Al1 Al3 Al1 . 1_554 91.49(11)
Ni3 Al3 Al7 . 7_665 127.94(7)
Ni1 Al3 Al7 1_554 7_665 122.49(12)
Ni1 Al3 Al7 . 7_665 52.92(8)
Al1 Al3 Al7 . 7_665 88.87(5)
Al1 Al3 Al7 1_554 7_665 176.18(15)
Ni3 Al3 Al7 . 7_664 127.94(7)
Ni1 Al3 Al7 1_554 7_664 52.92(8)
Ni1 Al3 Al7 . 7_664 122.49(12)
Al1 Al3 Al7 . 7_664 176.18(15)
Al1 Al3 Al7 1_554 7_664 88.87(5)
Al7 Al3 Al7 7_665 7_664 90.51(9)
Ni3 Al3 Al10 . 7_665 143.55(13)
Ni1 Al3 Al10 1_554 7_665 55.88(6)
Ni1 Al3 Al10 . 7_665 55.88(6)
Al1 Al3 Al10 . 7_665 103.14(9)
Al1 Al3 Al10 1_554 7_665 103.14(9)
Al7 Al3 Al10 7_665 7_665 73.09(10)
Al7 Al3 Al10 7_664 7_665 73.09(10)
Ni3 Al3 Gd2 . 3 78.72(8)
Ni1 Al3 Gd2 1_554 3 65.01(7)
Ni1 Al3 Gd2 . 3 65.01(7)
Al1 Al3 Gd2 . 3 59.97(7)
Al1 Al3 Gd2 1_554 3 59.97(7)
Al7 Al3 Gd2 7_665 3 117.16(10)
Al7 Al3 Gd2 7_664 3 117.16(10)
Al10 Al3 Gd2 7_665 3 64.83(8)
Ni3 Al3 Gd1 . 1_554 66.63(6)
Ni1 Al3 Gd1 1_554 1_554 87.68(4)
Ni1 Al3 Gd1 . 1_554 165.39(9)
Al1 Al3 Gd1 . 1_554 119.13(10)
Al1 Al3 Gd1 1_554 1_554 65.60(6)
Al7 Al3 Gd1 7_665 1_554 117.42(12)
Al7 Al3 Gd1 7_664 1_554 64.43(7)
Al10 Al3 Gd1 7_665 1_554 135.79(6)
Gd2 Al3 Gd1 3 1_554 125.37(6)
Ni3 Al3 Gd1 . . 66.62(6)
Ni1 Al3 Gd1 1_554 . 165.39(9)
Ni1 Al3 Gd1 . . 87.68(4)
Al1 Al3 Gd1 . . 65.60(6)
Al1 Al3 Gd1 1_554 . 119.12(10)
Al7 Al3 Gd1 7_665 . 64.43(7)
Al7 Al3 Gd1 7_664 . 117.42(12)
Al10 Al3 Gd1 7_665 . 135.79(6)
Gd2 Al3 Gd1 3 . 125.37(6)
Gd1 Al3 Gd1 1_554 . 77.82(7)
Ni2 Al4 Ni3 . . 66.57(8)
Ni2 Al4 Ni4 . . 120.46(7)
Ni3 Al4 Ni4 . . 120.36(7)
Ni2 Al4 Ni4 . 1_554 120.46(7)
Ni3 Al4 Ni4 . 1_554 120.36(7)
Ni4 Al4 Ni4 . 1_554 105.46(11)
Ni2 Al4 Al2 . . 58.39(8)
Ni3 Al4 Al2 . . 58.39(7)
Ni4 Al4 Al2 . . 76.10(5)
Ni4 Al4 Al2 1_554 . 178.44(12)
Ni2 Al4 Al2 . 1_554 58.39(8)
Ni3 Al4 Al2 . 1_554 58.39(7)
Ni4 Al4 Al2 . 1_554 178.44(12)
Ni4 Al4 Al2 1_554 1_554 76.10(5)
Al2 Al4 Al2 . 1_554 102.34(14)
Ni2 Al4 Al4 . 11_565 116.84(17)
Ni3 Al4 Al4 . 11_565 176.58(18)
Ni4 Al4 Al4 . 11_565 58.37(4)
Ni4 Al4 Al4 1_554 11_565 58.37(4)
Al2 Al4 Al4 . 11_565 122.94(10)
Al2 Al4 Al4 1_554 11_565 122.94(10)
Ni2 Al4 Al4 . 9_665 176.84(17)
Ni3 Al4 Al4 . 9_665 116.58(18)
Ni4 Al4 Al4 . 9_665 58.37(4)
Ni4 Al4 Al4 1_554 9_665 58.37(4)
Al2 Al4 Al4 . 9_665 122.84(11)
Al2 Al4 Al4 1_554 9_665 122.84(11)
Al4 Al4 Al4 11_565 9_665 60.0
Ni2 Al4 Gd1 . . 115.53(8)
Ni3 Al4 Gd1 . . 63.42(6)
Ni4 Al4 Gd1 . . 61.82(4)
Ni4 Al4 Gd1 1_554 . 118.82(10)
Al2 Al4 Gd1 . . 61.75(7)
Al2 Al4 Gd1 1_554 . 117.44(11)
Al4 Al4 Gd1 11_565 . 114.02(9)
Al4 Al4 Gd1 9_665 . 66.85(10)
Ni2 Al4 Gd1 . 1_554 115.53(8)
Ni3 Al4 Gd1 . 1_554 63.42(6)
Ni4 Al4 Gd1 . 1_554 118.82(10)
Ni4 Al4 Gd1 1_554 1_554 61.82(4)
Al2 Al4 Gd1 . 1_554 117.44(11)
Al2 Al4 Gd1 1_554 1_554 61.75(7)
Al4 Al4 Gd1 11_565 1_554 114.02(9)
Al4 Al4 Gd1 9_665 1_554 66.85(10)
Gd1 Al4 Gd1 . 1_554 73.68(6)
Ni2 Al4 Gd1 . 11_566 63.77(6)
Ni3 Al4 Gd1 . 11_566 115.93(8)
Ni4 Al4 Gd1 . 11_566 61.73(4)
Ni4 Al4 Gd1 1_554 11_566 118.63(10)
Al2 Al4 Gd1 . 11_566 62.09(7)
Al2 Al4 Gd1 1_554 11_566 117.69(12)
Al4 Al4 Gd1 11_565 11_566 66.64(10)
Al4 Al4 Gd1 9_665 11_566 113.86(9)
Gd1 Al4 Gd1 . 11_566 106.381(19)
Gd1 Al4 Gd1 1_554 11_566 179.27(10)
Ni2 Al4 Gd1 . 11_565 63.77(6)
Ni3 Al4 Gd1 . 11_565 115.93(8)
Ni4 Al4 Gd1 . 11_565 118.63(10)
Ni4 Al4 Gd1 1_554 11_565 61.73(4)
Al2 Al4 Gd1 . 11_565 117.69(12)
Al2 Al4 Gd1 1_554 11_565 62.09(7)
Al4 Al4 Gd1 11_565 11_565 66.64(10)
Al4 Al4 Gd1 9_665 11_565 113.86(9)
Gd1 Al4 Gd1 . 11_565 179.27(10)
Gd1 Al4 Gd1 1_554 11_565 106.382(19)
Gd1 Al4 Gd1 11_566 11_565 73.55(6)
Ni5 Al5 Ni5 . 1_556 105.83(14)
Ni5 Al5 Ni1 . 11_556 108.049(19)
Ni5 Al5 Ni1 1_556 11_556 108.049(19)
Ni5 Al5 Ni1 . 3 108.050(19)
Ni5 Al5 Ni1 1_556 3 108.050(19)
Ni1 Al5 Ni1 11_556 3 118.16(16)
Ni5 Al5 Al5 . 7 58.52(6)
Ni5 Al5 Al5 1_556 7 58.52(6)
Ni1 Al5 Al5 11_556 7 90.92(8)
Ni1 Al5 Al5 3 7 150.92(8)
Ni5 Al5 Al5 . 3 58.52(6)
Ni5 Al5 Al5 1_556 3 58.52(6)
Ni1 Al5 Al5 11_556 3 150.92(8)
Ni1 Al5 Al5 3 3 90.92(8)
Al5 Al5 Al5 7 3 60.0
Ni5 Al5 Gd2 . . 83.45(3)
Ni5 Al5 Gd2 1_556 . 170.72(12)
Ni1 Al5 Gd2 11_556 . 68.17(7)
Ni1 Al5 Gd2 3 . 68.17(7)
Al5 Al5 Gd2 7 . 128.81(4)
Al5 Al5 Gd2 3 . 128.81(4)
Ni5 Al5 Gd2 . 1_556 170.72(12)
Ni5 Al5 Gd2 1_556 1_556 83.45(3)
Ni1 Al5 Gd2 11_556 1_556 68.17(7)
Ni1 Al5 Gd2 3 1_556 68.17(7)
Al5 Al5 Gd2 7 1_556 128.81(4)
Al5 Al5 Gd2 3 1_556 128.81(4)
Gd2 Al5 Gd2 . 1_556 87.27(10)
Ni5 Al5 Al10 . 3_545 53.75(6)
Ni5 Al5 Al10 1_556 3_545 119.07(9)
Ni1 Al5 Al10 11_556 3_545 54.30(6)
Ni1 Al5 Al10 3 3_545 132.32(8)
Al5 Al5 Al10 7 3_545 63.77(7)
Al5 Al5 Al10 3 3_545 106.89(9)
Gd2 Al5 Al10 . 3_545 66.26(3)
Gd2 Al5 Al10 1_556 3_545 121.95(10)
Ni5 Al5 Al10 . 7_666 119.07(9)
Ni5 Al5 Al10 1_556 7_666 53.75(6)
Ni1 Al5 Al10 11_556 7_666 132.33(8)
Ni1 Al5 Al10 3 7_666 54.31(6)
Al5 Al5 Al10 7 7_666 106.89(9)
Al5 Al5 Al10 3 7_666 63.77(7)
Gd2 Al5 Al10 . 7_666 121.95(10)
Gd2 Al5 Al10 1_556 7_666 66.26(3)
Al10 Al5 Al10 3_545 7_666 169.97(16)
Ni5 Al5 Al10 . 3_546 119.07(9)
Ni5 Al5 Al10 1_556 3_546 53.75(6)
Ni1 Al5 Al10 11_556 3_546 54.30(6)
Ni1 Al5 Al10 3 3_546 132.32(8)
Al5 Al5 Al10 7 3_546 63.77(7)
Al5 Al5 Al10 3 3_546 106.89(9)
Gd2 Al5 Al10 . 3_546 121.95(10)
Gd2 Al5 Al10 1_556 3_546 66.26(3)
Al10 Al5 Al10 3_545 3_546 84.93(8)
Al10 Al5 Al10 7_666 3_546 94.19(9)
Ni5 Al5 Al10 . 7_665 53.75(6)
Ni5 Al5 Al10 1_556 7_665 119.07(9)
Ni1 Al5 Al10 11_556 7_665 132.33(8)
Ni1 Al5 Al10 3 7_665 54.31(6)
Al5 Al5 Al10 7 7_665 106.89(9)
Al5 Al5 Al10 3 7_665 63.77(7)
Gd2 Al5 Al10 . 7_665 66.26(3)
Gd2 Al5 Al10 1_556 7_665 121.95(10)
Al10 Al5 Al10 3_545 7_665 94.19(9)
Al10 Al5 Al10 7_666 7_665 84.93(8)
Al10 Al5 Al10 3_546 7_665 169.97(16)
Ni2 Al6 Ni2 11 3_556 163.05(19)
Ni2 Al6 Ni2 11 3 65.80(5)
Ni2 Al6 Ni2 3_556 3 111.50(6)
Ni2 Al6 Ni2 11 11_556 111.50(6)
Ni2 Al6 Ni2 3_556 11_556 65.80(5)
Ni2 Al6 Ni2 3 11_556 163.05(19)
Ni2 Al6 Al9 11 . 57.90(8)
Ni2 Al6 Al9 3_556 . 136.32(13)
Ni2 Al6 Al9 3 . 57.90(8)
Ni2 Al6 Al9 11_556 . 136.32(13)
Ni2 Al6 Al9 11 1_556 136.32(13)
Ni2 Al6 Al9 3_556 1_556 57.90(8)
Ni2 Al6 Al9 3 1_556 136.32(13)
Ni2 Al6 Al9 11_556 1_556 57.90(8)
Al9 Al6 Al9 . 1_556 98.7(2)
Ni2 Al6 Al2 11 11_556 57.51(5)
Ni2 Al6 Al2 3_556 11_556 112.24(9)
Ni2 Al6 Al2 3 11_556 112.24(9)
Ni2 Al6 Al2 11_556 11_556 57.51(5)
Al9 Al6 Al2 . 11_556 110.52(5)
Al9 Al6 Al2 1_556 11_556 110.52(5)
Ni2 Al6 Al2 11 3 112.24(9)
Ni2 Al6 Al2 3_556 3 57.51(5)
Ni2 Al6 Al2 3 3 57.51(5)
Ni2 Al6 Al2 11_556 3 112.24(9)
Al9 Al6 Al2 . 3 110.52(5)
Al9 Al6 Al2 1_556 3 110.52(5)
Al2 Al6 Al2 11_556 3 114.87(17)
Ni2 Al6 Gd1 11 7_655 122.66(6)
Ni2 Al6 Gd1 3_556 7_655 67.37(4)
Ni2 Al6 Gd1 3 7_655 67.37(4)
Ni2 Al6 Gd1 11_556 7_655 122.66(6)
Al9 Al6 Gd1 . 7_655 69.99(7)
Al9 Al6 Gd1 1_556 7_655 69.99(7)
Al2 Al6 Gd1 11_556 7_655 179.13(14)
Al2 Al6 Gd1 3 7_655 64.26(5)
Ni2 Al6 Gd1 11 9_655 67.37(4)
Ni2 Al6 Gd1 3_556 9_655 122.66(6)
Ni2 Al6 Gd1 3 9_655 122.66(6)
Ni2 Al6 Gd1 11_556 9_655 67.37(4)
Al9 Al6 Gd1 . 9_655 69.99(7)
Al9 Al6 Gd1 1_556 9_655 69.99(7)
Al2 Al6 Gd1 11_556 9_655 64.26(5)
Al2 Al6 Gd1 3 9_655 179.13(14)
Gd1 Al6 Gd1 7_655 9_655 116.61(12)
Ni1 Al7 Ni1 9_655 7_655 68.99(13)
Ni1 Al7 Al9 9_655 1_556 122.37(7)
Ni1 Al7 Al9 7_655 1_556 122.37(7)
Ni1 Al7 Al9 9_655 . 122.37(7)
Ni1 Al7 Al9 7_655 . 122.37(7)
Al9 Al7 Al9 1_556 . 99.0(2)
Ni1 Al7 Al3 9_655 7_656 102.19(13)
Ni1 Al7 Al3 7_655 7_656 56.55(7)
Al9 Al7 Al3 1_556 7_656 66.05(8)
Al9 Al7 Al3 . 7_656 132.38(11)
Ni1 Al7 Al3 9_655 9_655 56.55(7)
Ni1 Al7 Al3 7_655 9_655 102.19(13)
Al9 Al7 Al3 1_556 9_655 132.38(11)
Al9 Al7 Al3 . 9_655 66.05(8)
Al3 Al7 Al3 7_656 9_655 156.2(2)
Ni1 Al7 Al3 9_655 9_656 56.55(7)
Ni1 Al7 Al3 7_655 9_656 102.19(13)
Al9 Al7 Al3 1_556 9_656 66.05(8)
Al9 Al7 Al3 . 9_656 132.38(10)
Al3 Al7 Al3 7_656 9_656 84.60(9)
Al3 Al7 Al3 9_655 9_656 90.51(9)
Ni1 Al7 Al3 9_655 7_655 102.19(13)
Ni1 Al7 Al3 7_655 7_655 56.55(7)
Al9 Al7 Al3 1_556 7_655 132.38(11)
Al9 Al7 Al3 . 7_655 66.05(8)
Al3 Al7 Al3 7_656 7_655 90.51(9)
Al3 Al7 Al3 9_655 7_655 84.60(9)
Al3 Al7 Al3 9_656 7_655 156.2(2)
Ni1 Al7 Gd1 9_655 9_655 88.88(3)
Ni1 Al7 Gd1 7_655 9_655 157.87(12)
Al9 Al7 Gd1 1_556 9_655 69.06(8)
Al9 Al7 Gd1 . 9_655 69.06(8)
Al3 Al7 Gd1 7_656 9_655 132.50(7)
Al3 Al7 Gd1 9_655 9_655 63.35(6)
Al3 Al7 Gd1 9_656 9_655 63.35(6)
Al3 Al7 Gd1 7_655 9_655 132.50(7)
Ni1 Al7 Gd1 9_655 7_655 157.87(12)
Ni1 Al7 Gd1 7_655 7_655 88.88(3)
Al9 Al7 Gd1 1_556 7_655 69.06(8)
Al9 Al7 Gd1 . 7_655 69.06(8)
Al3 Al7 Gd1 7_656 7_655 63.35(6)
Al3 Al7 Gd1 9_655 7_655 132.50(7)
Al3 Al7 Gd1 9_656 7_655 132.50(7)
Al3 Al7 Gd1 7_655 7_655 63.35(6)
Gd1 Al7 Gd1 9_655 7_655 113.25(12)
Ni3 Al8 Ni3 11 3 159.0(2)
Ni3 Al8 Ni2 11 3 133.02(16)
Ni3 Al8 Ni2 3 3 67.99(6)
Ni3 Al8 Ni2 11 11 67.99(6)
Ni3 Al8 Ni2 3 11 133.02(16)
Ni2 Al8 Ni2 3 11 65.02(12)
Ni3 Al8 Al1 11 11 52.68(6)
Ni3 Al8 Al1 3 11 114.62(12)
Ni2 Al8 Al1 3 11 135.91(8)
Ni2 Al8 Al1 11 11 99.15(6)
Ni3 Al8 Al1 11 3 114.62(12)
Ni3 Al8 Al1 3 3 52.68(6)
Ni2 Al8 Al1 3 3 99.15(6)
Ni2 Al8 Al1 11 3 135.91(8)
Al1 Al8 Al1 11 3 117.31(18)
Ni3 Al8 Al1 11 3_554 114.62(12)
Ni3 Al8 Al1 3 3_554 52.68(6)
Ni2 Al8 Al1 3 3_554 99.15(6)
Ni2 Al8 Al1 11 3_554 135.91(8)
Al1 Al8 Al1 11 3_554 62.69(11)
Al1 Al8 Al1 3 3_554 85.28(11)
Ni3 Al8 Al1 11 11_556 52.68(6)
Ni3 Al8 Al1 3 11_556 114.62(12)
Ni2 Al8 Al1 3 11_556 135.91(8)
Ni2 Al8 Al1 11 11_556 99.15(6)
Al1 Al8 Al1 11 11_556 85.28(11)
Al1 Al8 Al1 3 11_556 62.69(11)
Al1 Al8 Al1 3_554 11_556 117.31(18)
Ni3 Al8 Gd2 11 . 79.50(11)
Ni3 Al8 Gd2 3 . 79.50(11)
Ni2 Al8 Gd2 3 . 147.49(6)
Ni2 Al8 Gd2 11 . 147.49(6)
Al1 Al8 Gd2 11 . 58.66(9)
Al1 Al8 Gd2 3 . 58.66(9)
Al1 Al8 Gd2 3_554 . 58.66(9)
Al1 Al8 Gd2 11_556 . 58.66(9)
Ni2 Al9 Ni2 11 3 64.76(14)
Ni2 Al9 Al7 11 1_554 123.27(7)
Ni2 Al9 Al7 3 1_554 123.27(7)
Ni2 Al9 Al7 11 . 123.27(7)
Ni2 Al9 Al7 3 . 123.27(7)
Al7 Al9 Al7 1_554 . 99.0(2)
Ni2 Al9 Al6 11 . 56.64(11)
Ni2 Al9 Al6 3 . 56.64(11)
Al7 Al9 Al6 1_554 . 179.9(2)
Al7 Al9 Al6 . . 81.15(9)
Ni2 Al9 Al6 11 1_554 56.64(11)
Ni2 Al9 Al6 3 1_554 56.64(11)
Al7 Al9 Al6 1_554 1_554 81.14(9)
Al7 Al9 Al6 . 1_554 179.9(2)
Al6 Al9 Al6 . 1_554 98.7(2)
Ni2 Al9 Gd1 11 9_654 63.63(4)
Ni2 Al9 Gd1 3 9_654 114.49(13)
Al7 Al9 Gd1 1_554 9_654 63.72(4)
Al7 Al9 Gd1 . 9_654 117.75(11)
Al6 Al9 Gd1 . 9_654 116.23(11)
Al6 Al9 Gd1 1_554 9_654 62.30(4)
Ni2 Al9 Gd1 11 7_655 114.49(13)
Ni2 Al9 Gd1 3 7_655 63.63(4)
Al7 Al9 Gd1 1_554 7_655 117.75(11)
Al7 Al9 Gd1 . 7_655 63.72(4)
Al6 Al9 Gd1 . 7_655 62.30(4)
Al6 Al9 Gd1 1_554 7_655 116.23(11)
Gd1 Al9 Gd1 9_654 7_655 177.98(18)
Ni2 Al9 Gd1 11 9_655 63.63(4)
Ni2 Al9 Gd1 3 9_655 114.49(13)
Al7 Al9 Gd1 1_554 9_655 117.75(11)
Al7 Al9 Gd1 . 9_655 63.72(4)
Al6 Al9 Gd1 . 9_655 62.30(4)
Al6 Al9 Gd1 1_554 9_655 116.23(11)
Gd1 Al9 Gd1 9_654 9_655 73.376(19)
Gd1 Al9 Gd1 7_655 9_655 106.59(2)
Ni2 Al9 Gd1 11 7_654 114.49(13)
Ni2 Al9 Gd1 3 7_654 63.63(4)
Al7 Al9 Gd1 1_554 7_654 63.72(4)
Al7 Al9 Gd1 . 7_654 117.75(11)
Al6 Al9 Gd1 . 7_654 116.23(11)
Al6 Al9 Gd1 1_554 7_654 62.30(4)
Gd1 Al9 Gd1 9_654 7_654 106.59(2)
Gd1 Al9 Gd1 7_655 7_654 73.376(19)
Gd1 Al9 Gd1 9_655 7_654 177.98(18)
Ni5 Al10 Ni1 1_655 7_655 107.55(8)
Ni5 Al10 Ni1 1_655 7_654 107.55(8)
Ni1 Al10 Ni1 7_655 7_654 104.44(8)
Ni5 Al10 Ni1 1_655 9_654 107.55(8)
Ni1 Al10 Ni1 7_655 9_654 144.91(17)
Ni1 Al10 Ni1 7_654 9_654 64.46(6)
Ni5 Al10 Ni1 1_655 9_655 107.55(8)
Ni1 Al10 Ni1 7_655 9_655 64.46(6)
Ni1 Al10 Ni1 7_654 9_655 144.91(17)
Ni1 Al10 Ni1 9_654 9_655 104.44(8)
Ni5 Al10 Al3 1_655 9_655 138.55(7)
Ni1 Al10 Al3 7_655 9_655 97.30(10)
Ni1 Al10 Al3 7_654 9_655 97.30(10)
Ni1 Al10 Al3 9_654 9_655 54.62(6)
Ni1 Al10 Al3 9_655 9_655 54.62(6)
Ni5 Al10 Al3 1_655 7_655 138.55(7)
Ni1 Al10 Al3 7_655 7_655 54.62(6)
Ni1 Al10 Al3 7_654 7_655 54.62(6)
Ni1 Al10 Al3 9_654 7_655 97.30(10)
Ni1 Al10 Al3 9_655 7_655 97.30(10)
Al3 Al10 Al3 9_655 7_655 82.90(14)
Ni5 Al10 Al5 1_655 3_655 53.80(8)
Ni1 Al10 Al5 7_655 3_655 53.75(6)
Ni1 Al10 Al5 7_654 3_655 118.42(7)
Ni1 Al10 Al5 9_654 3_655 161.33(15)
Ni1 Al10 Al5 9_655 3_655 83.12(5)
Al3 Al10 Al5 9_655 3_655 137.33(3)
Al3 Al10 Al5 7_655 3_655 98.63(8)
Ni5 Al10 Al5 1_655 7_654 53.80(8)
Ni1 Al10 Al5 7_655 7_654 161.33(15)
Ni1 Al10 Al5 7_654 7_654 83.12(5)
Ni1 Al10 Al5 9_654 7_654 53.76(6)
Ni1 Al10 Al5 9_655 7_654 118.42(7)
Al3 Al10 Al5 9_655 7_654 98.63(8)
Al3 Al10 Al5 7_655 7_654 137.33(3)
Al5 Al10 Al5 3_655 7_654 107.60(15)
Ni5 Al10 Al5 1_655 7_655 53.80(8)
Ni1 Al10 Al5 7_655 7_655 83.12(5)
Ni1 Al10 Al5 7_654 7_655 161.33(15)
Ni1 Al10 Al5 9_654 7_655 118.42(7)
Ni1 Al10 Al5 9_655 7_655 53.76(6)
Al3 Al10 Al5 9_655 7_655 98.63(8)
Al3 Al10 Al5 7_655 7_655 137.33(3)
Al5 Al10 Al5 3_655 7_655 52.46(14)
Al5 Al10 Al5 7_654 7_655 84.93(8)
Ni5 Al10 Al5 1_655 3_654 53.80(8)
Ni1 Al10 Al5 7_655 3_654 118.42(7)
Ni1 Al10 Al5 7_654 3_654 53.75(6)
Ni1 Al10 Al5 9_654 3_654 83.12(5)
Ni1 Al10 Al5 9_655 3_654 161.33(15)
Al3 Al10 Al5 9_655 3_654 137.33(3)
Al3 Al10 Al5 7_655 3_654 98.63(8)
Al5 Al10 Al5 3_655 3_654 84.93(8)
Al5 Al10 Al5 7_654 3_654 52.46(14)
Al5 Al10 Al5 7_655 3_654 107.60(15)
Ni5 Al10 Gd2 1_655 3_655 77.36(6)
Ni1 Al10 Gd2 7_655 3_655 62.97(2)
Ni1 Al10 Gd2 7_654 3_655 62.97(2)
Ni1 Al10 Gd2 9_654 3_655 125.90(3)
Ni1 Al10 Gd2 9_655 3_655 125.90(2)
Al3 Al10 Gd2 9_655 3_655 144.09(12)
Al3 Al10 Gd2 7_655 3_655 61.18(6)
Al5 Al10 Gd2 3_655 3_655 55.91(7)
Al5 Al10 Gd2 7_654 3_655 107.58(10)
Al5 Al10 Gd2 7_655 3_655 107.58(10)
Al5 Al10 Gd2 3_654 3_655 55.91(7)

loop_
_geom_bond_atom_site_label_1
_geom_bond_atom_site_label_2
_geom_bond_site_symmetry_2
_geom_bond_distance
Gd1 Ni4 . 3.1208(10)
Gd1 Al2 . 3.135(3)
Gd1 Al2 9_665 3.153(3)
Gd1 Ni3 1_556 3.1733(11)
Gd1 Ni3 . 3.1733(11)
Gd1 Ni2 9_666 3.1866(10)
Gd1 Ni2 9_665 3.1866(10)
Gd1 Al6 7_665 3.190(2)
Gd1 Al3 1_556 3.220(2)
Gd1 Al3 . 3.220(2)
Gd1 Al7 7_665 3.250(3)
Gd1 Al1 . 3.291(3)
Gd2 Al5 1_554 2.931(3)
Gd2 Al5 . 2.931(3)
Gd2 Al1 3 2.991(2)
Gd2 Al1 11 2.991(2)
Gd2 Al1 11_556 2.991(2)
Gd2 Al1 3_554 2.991(2)
Gd2 Ni1 3 3.0834(10)
Gd2 Ni1 3_554 3.0834(10)
Gd2 Ni1 11 3.0835(10)
Gd2 Ni1 11_556 3.0835(10)
Gd2 Al8 . 3.115(5)
Gd2 Al3 3 3.136(3)
Ni1 Al7 7_665 2.410(4)
Ni1 Al1 . 2.459(3)
Ni1 Al3 . 2.5199(19)
Ni1 Al3 1_556 2.5199(19)
Ni1 Al5 3 2.541(2)
Ni1 Al10 7_665 2.5588(14)
Ni1 Al10 7_666 2.5588(14)
Ni1 Ni1 3 2.729(2)
Ni1 Gd2 3 3.0835(10)
Ni1 Gd2 3_556 3.0835(10)
Ni2 Al6 3_554 2.4467(9)
Ni2 Al6 3 2.4467(9)
Ni2 Al8 3 2.473(4)
Ni2 Al2 . 2.4774(17)
Ni2 Al2 1_554 2.4774(17)
Ni2 Al4 . 2.478(3)
Ni2 Al9 3 2.482(5)
Ni2 Ni2 7 2.658(2)
Ni2 Ni3 . 2.7293(17)
Ni2 Gd1 11_566 3.1865(10)
Ni2 Gd1 11_565 3.1865(10)
Ni3 Al8 3 2.4078(15)
Ni3 Al3 . 2.433(3)
Ni3 Al1 1_554 2.4484(18)
Ni3 Al1 . 2.4484(18)
Ni3 Al2 1_554 2.4847(17)
Ni3 Al2 . 2.4847(17)
Ni3 Al4 . 2.495(3)
Ni3 Gd1 1_554 3.1734(11)
Ni4 Al4 11_566 2.5413(18)
Ni4 Al4 11_565 2.5413(18)
Ni4 Al4 . 2.5414(18)
Ni4 Al4 1_556 2.5414(18)
Ni4 Al4 9_666 2.5414(18)
Ni4 Al4 9_665 2.5414(18)
Ni4 Gd1 11_566 3.1207(10)
Ni4 Gd1 9_665 3.1208(10)
Ni5 Al10 7_665 2.534(4)
Ni5 Al10 3_545 2.534(4)
Ni5 Al10 1_455 2.534(4)
Ni5 Al5 . 2.535(2)
Ni5 Al5 7_554 2.535(2)
Ni5 Al5 3 2.535(2)
Ni5 Al5 1_554 2.535(2)
Ni5 Al5 3_554 2.535(2)
Ni5 Al5 7 2.535(2)
Al1 Ni3 1_556 2.4484(18)
Al1 Al2 . 2.650(4)
Al1 Al3 . 2.824(3)
Al1 Al3 1_556 2.824(3)
Al1 Al8 3 2.986(3)
Al1 Al8 3_556 2.986(3)
Al1 Gd2 3 2.991(2)
Al1 Gd2 3_556 2.991(2)
Al2 Ni2 1_556 2.4774(17)
Al2 Ni3 1_556 2.4847(17)
Al2 Al4 1_556 2.596(3)
Al2 Al4 . 2.596(3)
Al2 Al6 3 2.685(3)
Al2 Gd1 11_566 3.153(3)
Al3 Ni1 1_554 2.5199(19)
Al3 Al1 1_554 2.824(3)
Al3 Al7 7_665 2.848(2)
Al3 Al7 7_664 2.848(2)
Al3 Al10 7_665 2.895(4)
Al3 Gd2 3 3.136(3)
Al3 Gd1 1_554 3.220(2)
Al4 Ni4 1_554 2.5414(18)
Al4 Al2 1_554 2.596(3)
Al4 Al4 11_565 2.666(5)
Al4 Al4 9_665 2.666(5)
Al4 Gd1 1_554 3.373(2)
Al4 Gd1 11_566 3.378(2)
Al4 Gd1 11_565 3.378(2)
Al5 Ni5 1_556 2.535(2)
Al5 Ni1 11_556 2.541(2)
Al5 Ni1 3 2.541(2)
Al5 Al5 7 2.648(7)
Al5 Al5 3 2.648(7)
Al5 Gd2 1_556 2.931(3)
Al5 Al10 3_545 2.996(2)
Al5 Al10 7_666 2.996(2)
Al5 Al10 3_546 2.996(2)
Al5 Al10 7_665 2.996(2)
Al6 Ni2 11 2.4467(9)
Al6 Ni2 3_556 2.4467(9)
Al6 Ni2 3 2.4467(9)
Al6 Ni2 11_556 2.4467(9)
Al6 Al9 . 2.665(4)
Al6 Al9 1_556 2.665(4)
Al6 Al2 11_556 2.685(3)
Al6 Al2 3 2.685(3)
Al6 Gd1 7_655 3.190(2)
Al6 Gd1 9_655 3.190(2)
Al7 Ni1 9_655 2.409(4)
Al7 Ni1 7_655 2.410(4)
Al7 Al9 1_556 2.660(4)
Al7 Al9 . 2.660(4)
Al7 Al3 7_656 2.847(2)
Al7 Al3 9_655 2.847(2)
Al7 Al3 9_656 2.847(2)
Al7 Al3 7_655 2.847(2)
Al7 Gd1 9_655 3.250(3)
Al7 Gd1 7_655 3.250(3)
Al8 Ni3 11 2.4078(15)
Al8 Ni3 3 2.4078(15)
Al8 Ni2 3 2.473(4)
Al8 Ni2 11 2.473(4)
Al8 Al1 11 2.986(3)
Al8 Al1 3 2.986(3)
Al8 Al1 3_554 2.986(3)
Al8 Al1 11_556 2.986(3)
Al9 Ni2 11 2.482(5)
Al9 Ni2 3 2.482(5)
Al9 Al7 1_554 2.660(4)
Al9 Al6 1_554 2.665(4)
Al9 Gd1 9_654 3.3850(7)
Al9 Gd1 7_655 3.3850(7)
Al9 Gd1 9_655 3.3850(7)
Al9 Gd1 7_654 3.3850(7)
Al10 Ni5 1_655 2.534(4)
Al10 Ni1 7_655 2.5588(14)
Al10 Ni1 7_654 2.5588(14)
Al10 Ni1 9_654 2.5588(14)
Al10 Ni1 9_655 2.5588(14)
Al10 Al3 9_655 2.895(4)
Al10 Al3 7_655 2.895(4)
Al10 Al5 3_655 2.996(2)
Al10 Al5 7_654 2.996(2)
Al10 Al5 7_655 2.996(2)
Al10 Al5 3_654 2.996(2)
Al10 Gd2 3_655 3.2396(13)

_cod_database_fobs_code 2020274
